data_4001078
loop_
_publ_author_name
'Winzenberg, Kevin N.'
'Kemppinen, Peter'
'Fanchini, Giovanni'
'Bown, Mark'
'Collis, Gavin E.'
'Forsyth, Craig M.'
'Hegedus, Katalin'
'Singh, Th. Birendra'
'Watkins, Scott E.'

_publ_section_title
;
 Dibenzo[b,def]chrysene Derivatives: Solution-Processable Small Molecules
 that Deliver High Power-Conversion Efficiencies in Bulk Heterojunction
 Solar Cells
;
_journal_issue 24
_journal_name_full 'Chemistry of Materials'
_journal_page_first 5701
_journal_paper_doi 10.1021/cm9028337
_journal_volume 21
_journal_year 2009
_chemical_formula_moiety 'C46 H54 Si2'
_chemical_formula_sum 'C46 H54 Si2'
_chemical_formula_weight 663.07
_chemical_name_systematic
; 
 ? 
;
_space_group_IT_number 2
_symmetry_cell_setting triclinic
_symmetry_space_group_name_Hall '-P 1'
_symmetry_space_group_name_H-M 'P -1'
_atom_sites_solution_hydrogens geom
_atom_sites_solution_primary direct
_atom_sites_solution_secondary difmap
_audit_creation_method SHELXL-97
_cell_angle_alpha 88.660(3)
_cell_angle_beta 81.815(3)
_cell_angle_gamma 61.977(2)
_cell_formula_units_Z 1
_cell_length_a 8.0322(4)
_cell_length_b 8.4306(5)
_cell_length_c 16.3624(10)
_cell_measurement_temperature 123(2)
_cell_volume 966.93(10)
_computing_cell_refinement 'Bruker Apex2 v2.0'
_computing_data_collection 'Bruker Apex2 v2.0'
_computing_data_reduction 'Bruker Apex2 v2.0'
_computing_molecular_graphics X-Seed
_computing_publication_material CIFTAB
_computing_structure_refinement 'SHELXL-97 (Sheldrick, 1997)'
_computing_structure_solution 'SHELXS-97 (Sheldrick, 1990)'
_diffrn_ambient_temperature 123(2)
_diffrn_measured_fraction_theta_full 0.998
_diffrn_measured_fraction_theta_max 0.998
_diffrn_measurement_device_type 'Bruker X8 Apex CCD'
_diffrn_measurement_method 'phi and omega scans'
_diffrn_radiation_monochromator graphite
_diffrn_radiation_source 'fine-focus sealed tube'
_diffrn_radiation_type MoK\a
_diffrn_radiation_wavelength 0.71073
_diffrn_reflns_av_R_equivalents 0.0473
_diffrn_reflns_av_sigmaI/netI 0.0467
_diffrn_reflns_limit_h_max 10
_diffrn_reflns_limit_h_min -10
_diffrn_reflns_limit_k_max 10
_diffrn_reflns_limit_k_min -10
_diffrn_reflns_limit_l_max 21
_diffrn_reflns_limit_l_min -21
_diffrn_reflns_number 20922
_diffrn_reflns_theta_full 27.50
_diffrn_reflns_theta_max 27.50
_diffrn_reflns_theta_min 2.52
_diffrn_standards_number 0
_exptl_absorpt_coefficient_mu 0.122
_exptl_absorpt_correction_T_max 0.99
_exptl_absorpt_correction_T_min 0.90
_exptl_absorpt_correction_type multi-scan
_exptl_absorpt_process_details SADABS
_exptl_crystal_colour orange
_exptl_crystal_density_diffrn 1.139
_exptl_crystal_density_method 'not measured'
_exptl_crystal_description plate
_exptl_crystal_F_000 358
_exptl_crystal_size_max 0.20
_exptl_crystal_size_mid 0.10
_exptl_crystal_size_min 0.03
_refine_diff_density_max 0.358
_refine_diff_density_min -0.327
_refine_diff_density_rms 0.056
_refine_ls_extinction_method none
_refine_ls_goodness_of_fit_ref 1.265
_refine_ls_hydrogen_treatment refall
_refine_ls_matrix_type full
_refine_ls_number_parameters 325
_refine_ls_number_reflns 4428
_refine_ls_number_restraints 0
_refine_ls_restrained_S_all 1.265
_refine_ls_R_factor_all 0.0817
_refine_ls_R_factor_gt 0.0749
_refine_ls_shift/su_max 0.000
_refine_ls_shift/su_mean 0.000
_refine_ls_structure_factor_coef Fsqd
_refine_ls_weighting_details 'calc w=1/[\s^2^(Fo^2^)+(0.0197P)^2^+1.0963P] where P=(Fo^2^+2Fc^2^)/3'
_refine_ls_weighting_scheme calc
_refine_ls_wR_factor_gt 0.1329
_refine_ls_wR_factor_ref 0.1355
_reflns_number_gt 4114
_reflns_number_total 4428
_reflns_threshold_expression >2sigma(I)
_cod_data_source_file cm9028337_si_002.cif
_cod_data_source_block a21_08a
_cod_database_code 4001078

loop_
_symmetry_equiv_pos_as_xyz
'x, y, z'
'-x, -y, -z'

loop_
_atom_site_label
_atom_site_type_symbol
_atom_site_fract_x
_atom_site_fract_y
_atom_site_fract_z
_atom_site_U_iso_or_equiv
_atom_site_adp_type
_atom_site_occupancy
_atom_site_symmetry_multiplicity
_atom_site_calc_flag
Si1 Si 0.03342(9) 0.20972(9) 0.33184(4) 0.01535(16) Uani 1 1 d
C1 C 0.4346(3) 0.2405(3) 0.12056(14) 0.0158(5) Uani 1 1 d
C2 C 0.5851(3) 0.0777(3) 0.08103(14) 0.0161(5) Uani 1 1 d
C3 C 0.6191(3) -0.0921(3) 0.11202(16) 0.0213(5) Uani 1 1 d
C4 C 0.7601(4) -0.2481(3) 0.07313(17) 0.0245(5) Uani 1 1 d
C5 C 0.8759(4) -0.2430(3) 0.00096(16) 0.0231(5) Uani 1 1 d
C6 C 0.8479(3) -0.0821(3) -0.03020(15) 0.0198(5) Uani 1 1 d
C7 C 0.7023(3) 0.0834(3) 0.00815(14) 0.0162(5) Uani 1 1 d
C8 C 0.6676(3) 0.2538(3) -0.02439(14) 0.0151(4) Uani 1 1 d
C9 C 0.5188(3) 0.4136(3) 0.01601(13) 0.0134(4) Uani 1 1 d
C10 C 0.4022(3) 0.4066(3) 0.08917(14) 0.0154(5) Uani 1 1 d
C11 C 0.7796(3) 0.2676(3) -0.09786(15) 0.0192(5) Uani 1 1 d
C12 C 0.2535(3) 0.5716(3) 0.12851(15) 0.0191(5) Uani 1 1 d
C13 C 0.3131(3) 0.2325(3) 0.19199(14) 0.0166(5) Uani 1 1 d
C14 C 0.2094(3) 0.2245(3) 0.25070(15) 0.0188(5) Uani 1 1 d
C15 C 0.1627(4) -0.0055(3) 0.38565(16) 0.0233(5) Uani 1 1 d
C16 C 0.3188(5) -0.0069(5) 0.4289(2) 0.0389(7) Uani 1 1 d
C17 C 0.2443(5) -0.1710(4) 0.3261(2) 0.0374(7) Uani 1 1 d
C18 C -0.0633(4) 0.4124(3) 0.40580(16) 0.0238(5) Uani 1 1 d
C19 C -0.1042(6) 0.5879(4) 0.3637(2) 0.0456(9) Uani 1 1 d
C20 C -0.2352(5) 0.4341(5) 0.4671(2) 0.0390(8) Uani 1 1 d
C21 C -0.1462(4) 0.1956(4) 0.27378(17) 0.0271(6) Uani 1 1 d
C22 C -0.2469(5) 0.3606(5) 0.2248(3) 0.0467(9) Uani 1 1 d
C23 C -0.2879(5) 0.1444(6) 0.3254(2) 0.0447(8) Uani 1 1 d
H3 H 0.540(4) -0.092(3) 0.1621(17) 0.018(7) Uiso 1 1 d
H4 H 0.776(4) -0.367(4) 0.0959(18) 0.030(8) Uiso 1 1 d
H5 H 0.982(4) -0.356(4) -0.0274(17) 0.027(7) Uiso 1 1 d
H6 H 0.933(4) -0.085(4) -0.0807(17) 0.023(7) Uiso 1 1 d
H11 H 0.880(4) 0.160(4) -0.1277(17) 0.026(7) Uiso 1 1 d
H12 H 0.173(4) 0.568(4) 0.1773(17) 0.023(7) Uiso 1 1 d
H15 H 0.065(4) -0.010(4) 0.4268(18) 0.030(8) Uiso 1 1 d
H16A H 0.418(5) 0.006(5) 0.391(2) 0.054(10) Uiso 1 1 d
H16B H 0.394(5) -0.128(5) 0.457(2) 0.045(9) Uiso 1 1 d
H16C H 0.273(5) 0.097(5) 0.469(2) 0.050(10) Uiso 1 1 d
H17A H 0.339(5) -0.165(5) 0.281(2) 0.058(11) Uiso 1 1 d
H17B H 0.310(4) -0.286(4) 0.3570(19) 0.038(9) Uiso 1 1 d
H17C H 0.138(6) -0.179(5) 0.299(3) 0.071(13) Uiso 1 1 d
H18 H 0.039(5) 0.389(4) 0.440(2) 0.049(10) Uiso 1 1 d
H19A H -0.143(5) 0.685(5) 0.406(2) 0.044(9) Uiso 1 1 d
H19B H 0.003(6) 0.582(5) 0.322(3) 0.071(12) Uiso 1 1 d
H19C H -0.217(6) 0.630(5) 0.329(3) 0.068(13) Uiso 1 1 d
H20A H -0.270(5) 0.530(5) 0.510(2) 0.049(10) Uiso 1 1 d
H20B H -0.210(5) 0.322(5) 0.497(2) 0.049(10) Uiso 1 1 d
H20C H -0.347(6) 0.464(5) 0.438(2) 0.067(12) Uiso 1 1 d
H21 H -0.064(4) 0.096(4) 0.2318(19) 0.031(8) Uiso 1 1 d
H22A H -0.344(5) 0.464(5) 0.265(2) 0.061(12) Uiso 1 1 d
H22B H -0.315(5) 0.335(5) 0.183(2) 0.051(10) Uiso 1 1 d
H22C H -0.157(5) 0.405(5) 0.193(2) 0.059(11) Uiso 1 1 d
H23A H -0.379(5) 0.250(5) 0.365(2) 0.048(10) Uiso 1 1 d
H23B H -0.364(5) 0.121(5) 0.289(2) 0.053(10) Uiso 1 1 d
H23C H -0.219(6) 0.034(6) 0.359(3) 0.072(13) Uiso 1 1 d

loop_
_atom_site_aniso_label
_atom_site_aniso_U_11
_atom_site_aniso_U_22
_atom_site_aniso_U_33
_atom_site_aniso_U_23
_atom_site_aniso_U_13
_atom_site_aniso_U_12
Si1 0.0166(3) 0.0177(3) 0.0126(3) 0.0020(2) 0.0015(2) -0.0099(3)
C1 0.0179(11) 0.0176(11) 0.0151(11) 0.0035(9) -0.0022(9) -0.0112(9)
C2 0.0178(11) 0.0152(11) 0.0170(11) 0.0012(9) -0.0030(9) -0.0091(9)
C3 0.0240(12) 0.0209(12) 0.0196(12) 0.0053(10) -0.0009(10) -0.0118(10)
C4 0.0271(13) 0.0162(12) 0.0278(14) 0.0059(10) -0.0027(10) -0.0089(10)
C5 0.0235(12) 0.0153(12) 0.0246(14) 0.0018(10) 0.0007(10) -0.0054(10)
C6 0.0200(11) 0.0179(11) 0.0195(12) 0.0009(10) 0.0005(9) -0.0082(10)
C7 0.0188(11) 0.0142(11) 0.0166(11) 0.0020(9) -0.0027(9) -0.0086(9)
C8 0.0155(10) 0.0155(11) 0.0150(11) 0.0021(9) -0.0016(8) -0.0082(9)
C9 0.0151(10) 0.0144(11) 0.0129(11) 0.0023(9) -0.0028(8) -0.0086(9)
C10 0.0172(11) 0.0175(11) 0.0133(11) 0.0017(9) -0.0012(8) -0.0100(9)
C11 0.0191(11) 0.0156(11) 0.0187(12) -0.0019(9) 0.0044(9) -0.0067(9)
C12 0.0202(11) 0.0200(12) 0.0153(12) 0.0008(9) 0.0040(9) -0.0099(10)
C13 0.0182(11) 0.0132(11) 0.0181(12) 0.0037(9) -0.0035(9) -0.0071(9)
C14 0.0200(11) 0.0183(11) 0.0179(12) 0.0039(9) 0.0000(9) -0.0098(10)
C15 0.0258(13) 0.0226(13) 0.0201(13) 0.0068(10) 0.0017(10) -0.0119(11)
C16 0.0384(17) 0.0359(18) 0.0424(19) 0.0147(15) -0.0184(15) -0.0147(15)
C17 0.0524(19) 0.0182(14) 0.0319(17) 0.0043(12) 0.0025(14) -0.0113(13)
C18 0.0259(13) 0.0226(13) 0.0220(13) -0.0025(10) 0.0033(10) -0.0125(11)
C19 0.071(2) 0.0244(15) 0.0370(19) -0.0063(14) 0.0100(17) -0.0233(16)
C20 0.0419(18) 0.0374(17) 0.0321(17) -0.0108(14) 0.0185(14) -0.0201(15)
C21 0.0297(13) 0.0354(15) 0.0230(14) 0.0056(12) -0.0051(11) -0.0207(12)
C22 0.047(2) 0.054(2) 0.052(2) 0.0207(19) -0.0277(18) -0.0295(18)
C23 0.0415(18) 0.070(3) 0.042(2) 0.0072(19) -0.0051(15) -0.0432(19)

loop_
_atom_type_symbol
_atom_type_description
_atom_type_scat_dispersion_real
_atom_type_scat_dispersion_imag
_atom_type_scat_source
C C 0.0033 0.0016 'International Tables Vol C Tables 4.2.6.8 and 6.1.1.4'
H H 0.0000 0.0000 'International Tables Vol C Tables 4.2.6.8 and 6.1.1.4'
Si Si 0.0817 0.0704 'International Tables Vol C Tables 4.2.6.8 and 6.1.1.4'

loop_
_geom_angle_atom_site_label_1
_geom_angle_atom_site_label_2
_geom_angle_atom_site_label_3
_geom_angle
_geom_angle_site_symmetry_1
_geom_angle_site_symmetry_3
C14 Si1 C21 104.57(11) . .
C14 Si1 C15 107.24(11) . .
C21 Si1 C15 110.22(12) . .
C14 Si1 C18 107.74(11) . .
C21 Si1 C18 115.48(13) . .
C15 Si1 C18 111.05(12) . .
C10 C1 C2 120.5(2) . .
C10 C1 C13 120.2(2) . .
C2 C1 C13 119.3(2) . .
C3 C2 C1 121.1(2) . .
C3 C2 C7 119.0(2) . .
C1 C2 C7 119.9(2) . .
C4 C3 C2 121.2(2) . .
C4 C3 H3 121.5(15) . .
C2 C3 H3 117.3(15) . .
C3 C4 C5 120.0(2) . .
C3 C4 H4 118.6(16) . .
C5 C4 H4 121.4(16) . .
C6 C5 C4 120.4(2) . .
C6 C5 H5 118.8(16) . .
C4 C5 H5 120.8(16) . .
C5 C6 C7 121.5(2) . .
C5 C6 H6 117.5(16) . .
C7 C6 H6 121.0(16) . .
C6 C7 C2 118.0(2) . .
C6 C7 C8 122.5(2) . .
C2 C7 C8 119.5(2) . .
C9 C8 C11 118.3(2) . .
C9 C8 C7 119.8(2) . .
C11 C8 C7 121.9(2) . .
C8 C9 C10 120.34(19) . .
C8 C9 C9 120.6(2) . 2_665
C10 C9 C9 119.1(2) . 2_665
C1 C10 C12 121.4(2) . .
C1 C10 C9 120.0(2) . .
C12 C10 C9 118.6(2) . .
C12 C11 C8 121.8(2) 2_665 .
C12 C11 H11 118.4(16) 2_665 .
C8 C11 H11 119.8(17) . .
C11 C12 C10 121.6(2) 2_665 .
C11 C12 H12 119.4(16) 2_665 .
C10 C12 H12 119.0(16) . .
C14 C13 C1 178.6(3) . .
C13 C14 Si1 173.1(2) . .
C16 C15 C17 110.3(3) . .
C16 C15 Si1 112.61(19) . .
C17 C15 Si1 111.63(19) . .
C16 C15 H15 109.1(17) . .
C17 C15 H15 108.3(17) . .
Si1 C15 H15 104.7(17) . .
C15 C16 H16A 113(2) . .
C15 C16 H16B 113.0(18) . .
H16A C16 H16B 104(3) . .
C15 C16 H16C 113(2) . .
H16A C16 H16C 102(3) . .
H16B C16 H16C 111(3) . .
C15 C17 H17A 109(2) . .
C15 C17 H17B 110.1(18) . .
H17A C17 H17B 109(3) . .
C15 C17 H17C 112(2) . .
H17A C17 H17C 109(3) . .
H17B C17 H17C 108(3) . .
C20 C18 C19 111.0(3) . .
C20 C18 Si1 112.92(19) . .
C19 C18 Si1 114.1(2) . .
C20 C18 H18 105.5(19) . .
C19 C18 H18 106.2(19) . .
Si1 C18 H18 106.3(19) . .
C18 C19 H19A 109.5(19) . .
C18 C19 H19B 115(2) . .
H19A C19 H19B 110(3) . .
C18 C19 H19C 113(2) . .
H19A C19 H19C 106(3) . .
H19B C19 H19C 102(3) . .
C18 C20 H20A 111(2) . .
C18 C20 H20B 112(2) . .
H20A C20 H20B 107(3) . .
C18 C20 H20C 111(2) . .
H20A C20 H20C 109(3) . .
H20B C20 H20C 107(3) . .
C22 C21 C23 111.8(3) . .
C22 C21 Si1 112.8(2) . .
C23 C21 Si1 115.2(2) . .
C22 C21 H21 105.4(17) . .
C23 C21 H21 108.1(17) . .
Si1 C21 H21 102.5(17) . .
C21 C22 H22A 108(2) . .
C21 C22 H22B 110(2) . .
H22A C22 H22B 109(3) . .
C21 C22 H22C 114(2) . .
H22A C22 H22C 106(3) . .
H22B C22 H22C 108(3) . .
C21 C23 H23A 108.3(19) . .
C21 C23 H23B 111(2) . .
H23A C23 H23B 107(3) . .
C21 C23 H23C 111(2) . .
H23A C23 H23C 109(3) . .
H23B C23 H23C 110(3) . .

loop_
_geom_bond_atom_site_label_1
_geom_bond_atom_site_label_2
_geom_bond_distance
_geom_bond_site_symmetry_2
Si1 C14 1.844(2) .
Si1 C21 1.885(3) .
Si1 C15 1.887(3) .
Si1 C18 1.889(3) .
C1 C10 1.398(3) .
C1 C2 1.422(3) .
C1 C13 1.434(3) .
C2 C3 1.421(3) .
C2 C7 1.425(3) .
C3 C4 1.361(3) .
C3 H3 0.96(3) .
C4 C5 1.409(3) .
C4 H4 1.02(3) .
C5 C6 1.365(3) .
C5 H5 1.00(3) .
C6 C7 1.417(3) .
C6 H6 0.99(3) .
C7 C8 1.434(3) .
C8 C9 1.408(3) .
C8 C11 1.432(3) .
C9 C10 1.429(3) .
C9 C9 1.444(4) 2_665
C10 C12 1.427(3) .
C11 C12 1.352(3) 2_665
C11 H11 0.97(3) .
C12 C11 1.352(3) 2_665
C12 H12 0.96(3) .
C13 C14 1.201(3) .
C15 C16 1.520(4) .
C15 C17 1.532(4) .
C15 H15 0.97(3) .
C16 H16A 0.99(4) .
C16 H16B 1.05(3) .
C16 H16C 0.99(4) .
C17 H17A 1.00(4) .
C17 H17B 1.02(3) .
C17 H17C 1.04(4) .
C18 C20 1.524(4) .
C18 C19 1.528(4) .
C18 H18 1.00(3) .
C19 H19A 0.99(3) .
C19 H19B 1.00(4) .
C19 H19C 1.05(4) .
C20 H20A 0.99(4) .
C20 H20B 1.01(4) .
C20 H20C 1.01(4) .
C21 C22 1.520(4) .
C21 C23 1.538(4) .
C21 H21 0.99(3) .
C22 H22A 1.02(4) .
C22 H22B 1.01(4) .
C22 H22C 1.03(4) .
C23 H23A 1.01(4) .
C23 H23B 0.99(4) .
C23 H23C 1.03(4) .
